data_1508917
loop_
_publ_author_name
'Palanimuthu, Duraippandi'
'Shinde, Sridevi Vijay'
'Somasundaram, Kumaravel'
'Samuelson, Ashoka G.'

_publ_section_title
;
 In Vitro and in Vivo Anticancer Activity of Copper Bis(thiosemicarbazone)
 Complexes.
;
_journal_issue 3
_journal_name_full 'Journal of medicinal chemistry'
_journal_page_first 722
_journal_page_last 734
_journal_paper_doi 10.1021/jm300938r
_journal_volume 56
_journal_year 2013
_chemical_formula_moiety 'C49 H54 Cl2 Cu2 N12 S4'
_chemical_formula_sum 'C49 H54 Cl2 Cu2 N12 S4'
_chemical_formula_weight 1137.26
_chemical_name_systematic
;
 ?
;
_space_group_IT_number 14
_symmetry_cell_setting monoclinic
_symmetry_space_group_name_Hall '-P 2ybc'
_symmetry_space_group_name_H-M 'P 1 21/c 1'
_atom_sites_solution_hydrogens geom
_atom_sites_solution_primary direct
_atom_sites_solution_secondary difmap
_audit_creation_method SHELXL-97
_cell_angle_alpha 90.00
_cell_angle_beta 100.534(4)
_cell_angle_gamma 90.00
_cell_formula_units_Z 4
_cell_length_a 15.1825(9)
_cell_length_b 11.7338(6)
_cell_length_c 29.6982(17)
_cell_measurement_temperature 293(2)
_cell_volume 5201.5(5)
_computing_cell_refinement 'bruker kappa apexII ccd'
_computing_data_collection 'bruker kappa apexII ccd'
_computing_data_reduction 'bruker saint'
_computing_molecular_graphics 'SHELXL-97 (Sheldrick, 1997)'
_computing_publication_material ortep-III
_computing_structure_refinement 'SHELXL-97 (Sheldrick, 1997)'
_computing_structure_solution shelxs-97
_diffrn_ambient_temperature 293(2)
_diffrn_measured_fraction_theta_full 1.000
_diffrn_measured_fraction_theta_max 1.000
_diffrn_measurement_device_type 'bruker kappa apexII ccd'
_diffrn_measurement_method omega
_diffrn_radiation_monochromator graphite
_diffrn_radiation_source 'fine-focus sealed tube'
_diffrn_radiation_type MoK\a
_diffrn_radiation_wavelength 0.71073
_diffrn_reflns_av_R_equivalents 0.0900
_diffrn_reflns_av_sigmaI/netI 0.0635
_diffrn_reflns_limit_h_max 17
_diffrn_reflns_limit_h_min -18
_diffrn_reflns_limit_k_max 14
_diffrn_reflns_limit_k_min -14
_diffrn_reflns_limit_l_max 35
_diffrn_reflns_limit_l_min -35
_diffrn_reflns_number 81895
_diffrn_reflns_theta_full 25.50
_diffrn_reflns_theta_max 25.50
_diffrn_reflns_theta_min 1.36
_exptl_absorpt_coefficient_mu 1.129
_exptl_absorpt_correction_T_max 0.721
_exptl_absorpt_correction_T_min 0.580
_exptl_absorpt_correction_type empirical
_exptl_crystal_colour 'dark brown'
_exptl_crystal_density_diffrn 1.452
_exptl_crystal_density_method 'not measured'
_exptl_crystal_description needle
_exptl_crystal_F_000 2352
_exptl_crystal_size_max 0.92
_exptl_crystal_size_mid 0.41
_exptl_crystal_size_min 0.29
_refine_diff_density_max 0.961
_refine_diff_density_min -0.624
_refine_diff_density_rms 0.071
_refine_ls_extinction_method none
_refine_ls_goodness_of_fit_ref 1.000
_refine_ls_hydrogen_treatment mixed
_refine_ls_matrix_type full
_refine_ls_number_parameters 770
_refine_ls_number_reflns 9691
_refine_ls_number_restraints 1
_refine_ls_restrained_S_all 1.001
_refine_ls_R_factor_all 0.1208
_refine_ls_R_factor_gt 0.0543
_refine_ls_shift/su_max 0.090
_refine_ls_shift/su_mean 0.003
_refine_ls_structure_factor_coef Fsqd
_refine_ls_weighting_details 'calc w=1/[\s^2^(Fo^2^)+(0.0847P)^2^+0.0000P] where P=(Fo^2^+2Fc^2^)/3'
_refine_ls_weighting_scheme calc
_refine_ls_wR_factor_gt 0.1380
_refine_ls_wR_factor_ref 0.1587
_reflns_number_gt 5389
_reflns_number_total 9691
_reflns_threshold_expression >2sigma(I)
_cod_data_source_file jm300938r_si_002.cif
_cod_data_source_block CuBTSC.0.5CH2Cl2
_cod_original_sg_symbol_H-M P21/c
_cod_database_code 1508917

loop_
_symmetry_equiv_pos_as_xyz
'x, y, z'
'-x, y+1/2, -z+1/2'
'-x, -y, -z'
'x, -y-1/2, z-1/2'

loop_
_atom_site_label
_atom_site_type_symbol
_atom_site_fract_x
_atom_site_fract_y
_atom_site_fract_z
_atom_site_U_iso_or_equiv
_atom_site_adp_type
_atom_site_occupancy
_atom_site_symmetry_multiplicity
_atom_site_calc_flag
_atom_site_refinement_flags
Cu2 Cu 0.90135(4) 0.03759(4) 0.558109(18) 0.04871(19) Uani 1 1 d .
Cu1 Cu 0.55944(4) -0.47914(5) 0.33572(2) 0.0534(2) Uani 1 1 d .
S4 S 0.87742(9) 0.18782(9) 0.51115(4) 0.0578(4) Uani 1 1 d .
S3 S 0.92830(9) 0.10180(10) 0.63064(4) 0.0573(3) Uani 1 1 d .
S1 S 0.47757(11) -0.52911(11) 0.38758(5) 0.0710(4) Uani 1 1 d .
S2 S 0.59189(11) -0.63654(11) 0.30048(5) 0.0707(4) Uani 1 1 d .
Cl1 Cl 0.6197(2) -0.2115(2) 0.58735(11) 0.1758(11) Uani 1 1 d .
Cl2 Cl 0.6555(3) -0.0416(3) 0.52623(12) 0.2166(17) Uani 1 1 d .
N12 N 0.8547(3) 0.1594(3) 0.42071(12) 0.0521(10) Uani 1 1 d .
C3 C 0.5901(4) 0.1065(5) 0.3716(2) 0.0776(18) Uani 1 1 d .
N8 N 0.9111(3) -0.1318(3) 0.63179(12) 0.0517(10) Uani 1 1 d .
N9 N 0.9343(3) -0.0434(3) 0.70013(13) 0.0566(11) Uani 1 1 d .
N11 N 0.8728(3) -0.0077(3) 0.45948(12) 0.0503(10) Uani 1 1 d .
C31 C 0.8891(3) -0.1994(3) 0.55668(14) 0.0426(10) Uani 1 1 d .
N2 N 0.5182(3) -0.3010(3) 0.39763(13) 0.0546(10) Uani 1 1 d .
N10 N 0.8876(2) -0.0540(3) 0.50220(12) 0.0460(9) Uani 1 1 d .
N7 N 0.8974(3) -0.1144(3) 0.58535(12) 0.0477(9) Uani 1 1 d .
C43 C 0.8765(3) -0.1636(4) 0.50766(14) 0.0431(11) Uani 1 1 d .
N6 N 0.6660(3) -0.6241(3) 0.22584(14) 0.0610(11) Uani 1 1 d .
N1 N 0.5598(2) -0.3271(3) 0.36221(12) 0.0468(9) Uani 1 1 d .
C44 C 0.8686(3) 0.1070(4) 0.46106(15) 0.0451(11) Uani 1 1 d .
N3 N 0.4352(3) -0.3766(3) 0.44648(14) 0.0642(11) Uani 1 1 d .
C32 C 0.9228(3) -0.0342(4) 0.65450(15) 0.0489(11) Uani 1 1 d .
N5 N 0.6539(3) -0.4509(3) 0.25866(13) 0.0545(10) Uani 1 1 d .
C25 C 0.8946(3) -0.3211(3) 0.56990(14) 0.0426(11) Uani 1 1 d .
C19 C 0.6336(3) -0.2895(4) 0.30090(14) 0.0454(11) Uani 1 1 d .
C7 C 0.5945(3) -0.2470(4) 0.33961(15) 0.0458(11) Uani 1 1 d .
C37 C 0.8453(3) -0.2430(3) 0.46952(14) 0.0445(11) Uani 1 1 d .
C26 C 0.8503(3) -0.3630(4) 0.60310(16) 0.0535(12) Uani 1 1 d .
C13 C 0.6877(3) -0.2153(4) 0.27652(15) 0.0467(11) Uani 1 1 d .
N4 N 0.6191(2) -0.3988(3) 0.29224(12) 0.0497(9) Uani 1 1 d .
C42 C 0.8859(4) -0.2468(5) 0.43137(16) 0.0554(13) Uani 1 1 d .
C1 C 0.5937(3) -0.1240(4) 0.35113(15) 0.0455(11) Uani 1 1 d .
C4 C 0.5575(3) 0.0679(4) 0.3271(2) 0.0649(14) Uani 1 1 d .
H4 H 0.5342 0.1190 0.3041 0.078 Uiso 1 1 calc R
C45 C 0.8490(5) 0.0980(5) 0.37749(19) 0.0610(15) Uani 1 1 d .
C15 C 0.8085(4) -0.0834(5) 0.2778(2) 0.0667(17) Uani 1 1 d .
C36 C 0.9467(4) 0.0516(4) 0.73311(15) 0.0599(13) Uani 1 1 d .
H27A H 0.9015 0.1099 0.7245 0.072 Uiso 1 1 calc R
H27B H 1.0056 0.0856 0.7353 0.072 Uiso 1 1 calc R
C30 C 0.9445(4) -0.3955(4) 0.54824(15) 0.0511(12) Uani 1 1 d .
C48 C 0.8332(5) 0.2803(4) 0.4131(2) 0.0615(15) Uani 1 1 d .
C8 C 0.4789(3) -0.3925(4) 0.41135(17) 0.0549(12) Uani 1 1 d .
C41 C 0.8561(5) -0.3245(6) 0.39676(18) 0.0753(18) Uani 1 1 d .
C14 C 0.7585(3) -0.1543(4) 0.30109(17) 0.0539(12) Uani 1 1 d .
C18 C 0.6683(4) -0.2050(5) 0.22866(17) 0.0577(13) Uani 1 1 d .
C20 C 0.6409(3) -0.5631(4) 0.25949(16) 0.0559(12) Uani 1 1 d .
C29 C 0.9491(5) -0.5089(5) 0.56003(19) 0.0712(17) Uani 1 1 d .
C38 C 0.7741(4) -0.3161(4) 0.47138(19) 0.0583(14) Uani 1 1 d .
C5 C 0.5604(3) -0.0464(4) 0.31792(19) 0.0511(12) Uani 1 1 d .
C6 C 0.6242(4) -0.0840(5) 0.39528(19) 0.0637(15) Uani 1 1 d .
C24 C 0.6585(5) -0.7494(5) 0.2212(2) 0.0703(16) Uani 1 1 d .
C21 C 0.6911(5) -0.5706(5) 0.1859(2) 0.0705(16) Uani 1 1 d .
C28 C 0.9057(5) -0.5514(5) 0.5920(2) 0.0792(19) Uani 1 1 d .
C27 C 0.8541(5) -0.4777(5) 0.6133(2) 0.0730(18) Uani 1 1 d .
C40 C 0.7850(6) -0.3943(5) 0.3990(3) 0.089(2) Uani 1 1 d .
C16 C 0.7892(4) -0.0727(5) 0.2314(2) 0.0692(15) Uani 1 1 d .
C33 C 0.9281(7) -0.1541(6) 0.72319(19) 0.081(2) Uani 1 1 d .
C39 C 0.7432(5) -0.3906(5) 0.4360(2) 0.0811(18) Uani 1 1 d .
C2 C 0.6243(5) 0.0294(5) 0.4045(2) 0.0808(19) Uani 1 1 d .
C35 C 0.9368(6) -0.0039(6) 0.77704(19) 0.109(2) Uani 1 1 d .
H26B H 0.9779 0.0300 0.8024 0.131 Uiso 1 1 calc R
H26A H 0.8762 0.0059 0.7825 0.131 Uiso 1 1 calc R
C47 C 0.8490(5) 0.2978(5) 0.36527(19) 0.0891(19) Uani 1 1 d .
H35A H 0.8095 0.3564 0.3500 0.107 Uiso 1 1 calc R
H35B H 0.9105 0.3208 0.3656 0.107 Uiso 1 1 calc R
C17 C 0.7188(4) -0.1318(5) 0.2067(2) 0.0694(16) Uani 1 1 d .
C12 C 0.3767(5) -0.4597(6) 0.4635(3) 0.0773(19) Uani 1 1 d .
C46 C 0.8307(5) 0.1896(5) 0.34194(18) 0.091(2) Uani 1 1 d .
H34B H 0.8688 0.1799 0.3194 0.109 Uiso 1 1 calc R
H34A H 0.7687 0.1863 0.3264 0.109 Uiso 1 1 calc R
C23 C 0.7067(5) -0.7729(7) 0.1820(3) 0.092(2) Uani 1 1 d .
C34 C 0.9569(6) -0.1249(6) 0.77317(19) 0.127(3) Uani 1 1 d .
H25A H 0.9240 -0.1702 0.7919 0.152 Uiso 1 1 calc R
H25B H 1.0204 -0.1389 0.7830 0.152 Uiso 1 1 calc R
C22 C 0.6863(4) -0.6686(5) 0.1519(2) 0.0884(19) Uani 1 1 d .
H16B H 0.6272 -0.6738 0.1330 0.106 Uiso 1 1 calc R
H16A H 0.7303 -0.6591 0.1323 0.106 Uiso 1 1 calc R
C9 C 0.4345(6) -0.2671(6) 0.4696(3) 0.082(2) Uani 1 1 d .
C10 C 0.3749(5) -0.2888(6) 0.5038(2) 0.100(2) Uani 1 1 d .
H7A H 0.4105 -0.3050 0.5337 0.120 Uiso 1 1 calc R
H7B H 0.3378 -0.2227 0.5064 0.120 Uiso 1 1 calc R
C11 C 0.3192(5) -0.3867(6) 0.4871(3) 0.113(3) Uani 1 1 d .
H8B H 0.2659 -0.3627 0.4660 0.136 Uiso 1 1 calc R
H8A H 0.3012 -0.4275 0.5124 0.136 Uiso 1 1 calc R
C49 C 0.6289(13) -0.0774(9) 0.5733(5) 0.291(11) Uani 1 1 d D
H33A H 0.798(3) 0.047(4) 0.3726(15) 0.053(14) Uiso 1 1 d .
H9A H 0.414(3) -0.518(4) 0.4803(17) 0.065(16) Uiso 1 1 d .
H14 H 0.622(3) -0.256(4) 0.2124(14) 0.054(13) Uiso 1 1 d .
H15A H 0.744(3) -0.545(4) 0.1931(16) 0.052(15) Uiso 1 1 d .
H10 H 0.771(3) -0.161(3) 0.3386(15) 0.055(12) Uiso 1 1 d .
H36B H 0.866(3) 0.323(4) 0.4318(14) 0.040(14) Uiso 1 1 d .
H33B H 0.897(4) 0.075(5) 0.3791(19) 0.07(2) Uiso 1 1 d .
H6A H 0.421(3) -0.210(4) 0.4494(16) 0.057(15) Uiso 1 1 d .
H12 H 0.825(4) -0.023(5) 0.211(2) 0.10(2) Uiso 1 1 d .
H21 H 0.913(3) -0.623(4) 0.5994(16) 0.063(15) Uiso 1 1 d .
H23 H 0.981(3) -0.362(4) 0.5296(15) 0.060(14) Uiso 1 1 d .
H20 H 0.829(3) -0.503(4) 0.6314(17) 0.065(18) Uiso 1 1 d .
H5 H 0.539(3) -0.062(4) 0.2884(15) 0.045(13) Uiso 1 1 d .
H13 H 0.704(3) -0.126(4) 0.1770(15) 0.047(13) Uiso 1 1 d .
H19 H 0.812(3) -0.311(3) 0.6194(14) 0.049(12) Uiso 1 1 d .
H1 H 0.649(3) -0.124(4) 0.4140(17) 0.069(19) Uiso 1 1 d .
H30 H 0.764(3) -0.447(4) 0.3733(17) 0.067(15) Uiso 1 1 d .
H17B H 0.690(5) -0.831(6) 0.170(2) 0.13(3) Uiso 1 1 d .
H31 H 0.885(3) -0.318(3) 0.3726(14) 0.038(12) Uiso 1 1 d .
H11 H 0.849(3) -0.052(4) 0.2894(18) 0.061(19) Uiso 1 1 d .
H15B H 0.640(4) -0.507(4) 0.1827(17) 0.082(17) Uiso 1 1 d .
H29 H 0.684(3) -0.431(4) 0.4391(17) 0.074(16) Uiso 1 1 d .
H2 H 0.651(4) 0.053(5) 0.431(2) 0.09(2) Uiso 1 1 d .
H36A H 0.774(4) 0.298(5) 0.413(2) 0.10(2) Uiso 1 1 d .
H18B H 0.596(4) -0.777(4) 0.2162(16) 0.071(17) Uiso 1 1 d .
H24A H 0.868(4) -0.184(5) 0.711(2) 0.10(2) Uiso 1 1 d .
H9B H 0.347(4) -0.505(5) 0.442(2) 0.09(2) Uiso 1 1 d .
H22 H 0.987(4) -0.553(5) 0.5499(19) 0.085(19) Uiso 1 1 d .
H28 H 0.748(3) -0.317(4) 0.4949(17) 0.064(17) Uiso 1 1 d .
H3 H 0.584(3) 0.183(5) 0.3758(17) 0.079(17) Uiso 1 1 d .
H32 H 0.931(3) -0.200(3) 0.4314(13) 0.035(12) Uiso 1 1 d .
H17A H 0.784(5) -0.776(5) 0.193(2) 0.13(3) Uiso 1 1 d .
H24B H 0.968(4) -0.202(5) 0.714(2) 0.10(2) Uiso 1 1 d .
H6B H 0.490(4) -0.257(6) 0.485(2) 0.12(3) Uiso 1 1 d .
H38 H 0.583(2) -0.060(3) 0.5780(13) 0.026(11) Uiso 1 1 d .
H290 H 0.6938(15) -0.034(2) 0.5800(11) 0.012(8) Uiso 1 1 d D
H18A H 0.672(3) -0.794(4) 0.2504(18) 0.075(17) Uiso 1 1 d .

loop_
_atom_site_aniso_label
_atom_site_aniso_U_11
_atom_site_aniso_U_22
_atom_site_aniso_U_33
_atom_site_aniso_U_23
_atom_site_aniso_U_13
_atom_site_aniso_U_12
Cu2 0.0706(4) 0.0369(3) 0.0396(3) -0.0022(2) 0.0126(3) -0.0011(3)
Cu1 0.0658(4) 0.0403(3) 0.0530(4) 0.0040(3) 0.0078(3) -0.0045(3)
S4 0.0867(10) 0.0366(6) 0.0486(7) -0.0020(5) 0.0084(7) 0.0032(6)
S3 0.0865(10) 0.0420(7) 0.0448(7) -0.0079(5) 0.0158(7) -0.0033(6)
S1 0.0910(11) 0.0487(7) 0.0782(10) 0.0045(7) 0.0281(8) -0.0169(7)
S2 0.1030(12) 0.0403(7) 0.0693(9) 0.0045(6) 0.0166(8) 0.0000(7)
Cl1 0.197(3) 0.1225(19) 0.216(3) 0.0707(19) 0.058(2) 0.0263(18)
Cl2 0.314(4) 0.181(3) 0.192(3) 0.085(2) 0.142(3) 0.070(3)
N12 0.074(3) 0.038(2) 0.043(2) 0.0057(18) 0.008(2) 0.0031(19)
C3 0.106(5) 0.041(3) 0.093(5) -0.003(3) 0.040(4) -0.008(3)
N8 0.081(3) 0.043(2) 0.031(2) -0.0016(17) 0.0134(19) -0.0070(19)
N9 0.080(3) 0.053(2) 0.037(2) -0.0075(19) 0.012(2) -0.009(2)
N11 0.073(3) 0.040(2) 0.037(2) 0.0030(17) 0.0080(19) -0.0023(18)
C31 0.054(3) 0.039(2) 0.036(2) -0.001(2) 0.012(2) 0.001(2)
N2 0.067(3) 0.046(2) 0.053(2) 0.0046(19) 0.017(2) -0.0084(19)
N10 0.064(3) 0.036(2) 0.039(2) 0.0017(17) 0.0110(19) 0.0009(17)
N7 0.071(3) 0.037(2) 0.037(2) -0.0041(17) 0.0126(19) -0.0033(18)
C43 0.057(3) 0.040(2) 0.034(2) 0.0002(19) 0.012(2) 0.006(2)
N6 0.068(3) 0.052(2) 0.061(3) -0.015(2) 0.006(2) 0.006(2)
N1 0.052(2) 0.043(2) 0.046(2) 0.0032(18) 0.0124(19) -0.0057(17)
C44 0.055(3) 0.040(2) 0.042(3) 0.000(2) 0.012(2) -0.003(2)
N3 0.072(3) 0.061(3) 0.065(3) 0.006(2) 0.029(2) -0.011(2)
C32 0.063(3) 0.047(3) 0.039(3) -0.001(2) 0.017(2) -0.001(2)
N5 0.057(3) 0.049(2) 0.058(3) -0.008(2) 0.012(2) -0.0022(19)
C25 0.059(3) 0.034(2) 0.036(2) -0.0018(19) 0.010(2) 0.001(2)
C19 0.051(3) 0.046(3) 0.039(2) 0.004(2) 0.007(2) 0.000(2)
C7 0.054(3) 0.040(2) 0.044(3) 0.001(2) 0.010(2) -0.002(2)
C37 0.060(3) 0.035(2) 0.035(2) 0.0032(19) 0.000(2) 0.004(2)
C26 0.075(4) 0.044(3) 0.044(3) 0.002(2) 0.019(3) 0.002(2)
C13 0.047(3) 0.046(3) 0.049(3) 0.001(2) 0.013(2) 0.003(2)
N4 0.059(3) 0.040(2) 0.049(2) -0.0004(18) 0.0059(19) 0.0001(18)
C42 0.068(4) 0.054(3) 0.043(3) 0.000(2) 0.008(3) 0.008(3)
C1 0.050(3) 0.043(3) 0.046(3) 0.001(2) 0.014(2) -0.005(2)
C4 0.071(4) 0.046(3) 0.077(4) 0.013(3) 0.014(3) 0.003(3)
C45 0.066(4) 0.066(4) 0.050(3) 0.004(3) 0.008(3) 0.000(4)
C15 0.062(4) 0.071(4) 0.071(4) -0.014(3) 0.021(3) -0.021(3)
C36 0.067(3) 0.066(3) 0.047(3) -0.018(3) 0.009(3) 0.000(3)
C30 0.068(3) 0.047(3) 0.039(3) 0.002(2) 0.012(3) 0.014(2)
C48 0.081(5) 0.040(3) 0.060(4) 0.006(3) 0.005(3) 0.002(3)
C8 0.059(3) 0.049(3) 0.055(3) 0.010(2) 0.006(3) -0.008(2)
C41 0.103(5) 0.083(4) 0.035(3) -0.008(3) -0.001(3) 0.035(4)
C14 0.059(3) 0.052(3) 0.052(3) -0.001(2) 0.014(3) -0.004(2)
C18 0.058(3) 0.069(3) 0.045(3) -0.001(3) 0.007(3) -0.011(3)
C20 0.057(3) 0.052(3) 0.054(3) 0.001(2) -0.003(2) 0.005(2)
C29 0.107(5) 0.052(3) 0.051(3) -0.005(3) 0.007(3) 0.034(3)
C38 0.072(4) 0.049(3) 0.049(3) 0.012(3) 0.000(3) -0.004(3)
C5 0.052(3) 0.046(3) 0.055(3) 0.006(3) 0.008(3) -0.005(2)
C6 0.093(4) 0.052(3) 0.045(3) 0.010(3) 0.007(3) -0.003(3)
C24 0.085(5) 0.051(3) 0.070(4) -0.010(3) 0.004(4) 0.007(3)
C21 0.060(4) 0.075(4) 0.079(4) -0.021(3) 0.019(3) -0.008(3)
C28 0.141(6) 0.042(3) 0.051(3) 0.001(3) 0.009(4) 0.010(4)
C27 0.115(5) 0.054(3) 0.055(4) 0.004(3) 0.027(4) -0.016(3)
C40 0.115(6) 0.052(4) 0.078(5) -0.014(4) -0.045(5) 0.013(4)
C16 0.078(4) 0.075(4) 0.060(4) 0.004(3) 0.025(3) -0.016(3)
C33 0.131(7) 0.073(4) 0.042(3) 0.005(3) 0.020(4) -0.014(5)
C39 0.090(5) 0.059(4) 0.080(5) 0.007(3) -0.023(4) -0.015(3)
C2 0.128(6) 0.054(4) 0.064(4) -0.013(3) 0.026(4) -0.024(4)
C35 0.179(8) 0.112(6) 0.036(3) -0.012(4) 0.020(4) 0.004(5)
C47 0.141(6) 0.060(4) 0.064(4) 0.019(3) 0.014(4) -0.004(4)
C17 0.081(4) 0.086(4) 0.043(3) 0.009(3) 0.017(3) -0.003(3)
C12 0.077(5) 0.070(4) 0.093(5) 0.022(4) 0.038(4) -0.007(4)
C46 0.141(6) 0.078(4) 0.051(3) 0.018(3) 0.012(4) 0.018(4)
C23 0.093(6) 0.075(5) 0.107(6) -0.040(4) 0.019(4) 0.000(4)
C34 0.245(10) 0.096(5) 0.040(4) -0.003(4) 0.030(5) -0.004(6)
C22 0.094(5) 0.092(5) 0.085(4) -0.034(4) 0.030(4) -0.020(4)
C9 0.120(7) 0.067(4) 0.067(4) 0.002(4) 0.039(5) -0.010(4)
C10 0.117(6) 0.106(5) 0.088(5) 0.002(4) 0.051(4) 0.009(4)
C11 0.119(6) 0.087(5) 0.156(7) -0.009(5) 0.086(6) -0.025(4)
C49 0.49(3) 0.116(8) 0.38(2) -0.097(10) 0.39(2) -0.109(12)

loop_
_atom_type_symbol
_atom_type_description
_atom_type_scat_dispersion_real
_atom_type_scat_dispersion_imag
_atom_type_scat_source
C C 0.0033 0.0016 'International Tables Vol C Tables 4.2.6.8 and 6.1.1.4'
H H 0.0000 0.0000 'International Tables Vol C Tables 4.2.6.8 and 6.1.1.4'
N N 0.0061 0.0033 'International Tables Vol C Tables 4.2.6.8 and 6.1.1.4'
S S 0.1246 0.1234 'International Tables Vol C Tables 4.2.6.8 and 6.1.1.4'
Cl Cl 0.1484 0.1585 'International Tables Vol C Tables 4.2.6.8 and 6.1.1.4'
Cu Cu 0.3201 1.2651 'International Tables Vol C Tables 4.2.6.8 and 6.1.1.4'

loop_
_geom_angle_atom_site_label_1
_geom_angle_atom_site_label_2
_geom_angle_atom_site_label_3
_geom_angle
N10 Cu2 N7 81.03(14)
N10 Cu2 S4 85.63(10)
N7 Cu2 S4 163.58(11)
N10 Cu2 S3 165.87(11)
N7 Cu2 S3 85.62(10)
S4 Cu2 S3 108.29(5)
N1 Cu1 N4 81.83(15)
N1 Cu1 S2 165.08(11)
N4 Cu1 S2 85.40(11)
N1 Cu1 S1 85.55(11)
N4 Cu1 S1 166.06(12)
S2 Cu1 S1 107.86(5)
C44 S4 Cu2 94.69(15)
C32 S3 Cu2 93.93(15)
C8 S1 Cu1 94.06(17)
C20 S2 Cu1 94.40(17)
C49 Cl2 H290 40.2(7)
C44 N12 C45 122.6(4)
C44 N12 C48 125.6(4)
C45 N12 C48 111.5(4)
C2 C3 C4 119.0(5)
C2 C3 H3 126(3)
C4 C3 H3 115(3)
C32 N8 N7 111.4(3)
C32 N9 C36 126.1(4)
C32 N9 C33 122.2(4)
C36 N9 C33 111.6(4)
C44 N11 N10 111.5(3)
N7 C31 C25 124.9(4)
N7 C31 C43 113.7(4)
C25 C31 C43 121.4(4)
C8 N2 N1 110.7(4)
C43 N10 N11 120.3(4)
C43 N10 Cu2 115.5(3)
N11 N10 Cu2 123.1(3)
C31 N7 N8 121.5(3)
C31 N7 Cu2 115.6(3)
N8 N7 Cu2 122.6(3)
N10 C43 C37 123.7(4)
N10 C43 C31 113.6(4)
C37 C43 C31 122.4(4)
C20 N6 C21 122.1(4)
C20 N6 C24 125.0(5)
C21 N6 C24 112.3(4)
C7 N1 N2 121.3(4)
C7 N1 Cu1 114.7(3)
N2 N1 Cu1 123.5(3)
N12 C44 N11 115.5(4)
N12 C44 S4 119.4(3)
N11 C44 S4 125.0(3)
C8 N3 C9 122.2(4)
C8 N3 C12 126.1(5)
C9 N3 C12 111.5(5)
N8 C32 N9 115.2(4)
N8 C32 S3 126.3(3)
N9 C32 S3 118.4(3)
C20 N5 N4 110.7(4)
C26 C25 C30 119.0(4)
C26 C25 C31 121.5(4)
C30 C25 C31 119.5(4)
N4 C19 C7 113.9(4)
N4 C19 C13 124.5(4)
C7 C19 C13 121.6(4)
N1 C7 C19 114.3(4)
N1 C7 C1 123.7(4)
C19 C7 C1 122.0(4)
C42 C37 C38 118.6(5)
C42 C37 C43 121.3(4)
C38 C37 C43 120.1(4)
C27 C26 C25 119.9(5)
C27 C26 H19 119(2)
C25 C26 H19 121(2)
C14 C13 C18 119.3(4)
C14 C13 C19 119.7(4)
C18 C13 C19 121.0(4)
C19 N4 N5 120.6(4)
C19 N4 Cu1 114.9(3)
N5 N4 Cu1 124.0(3)
C37 C42 C41 119.6(6)
C37 C42 H32 116(3)
C41 C42 H32 124(3)
C5 C1 C6 118.0(5)
C5 C1 C7 119.9(4)
C6 C1 C7 122.1(4)
C5 C4 C3 119.2(5)
C5 C4 H4 120.4
C3 C4 H4 120.4
N12 C45 C46 103.8(5)
N12 C45 H33A 111(3)
C46 C45 H33A 107(3)
N12 C45 H33B 102(4)
C46 C45 H33B 110(4)
H33A C45 H33B 121(5)
C16 C15 C14 121.4(6)
C16 C15 H11 115(4)
C14 C15 H11 123(4)
N9 C36 C35 103.3(4)
N9 C36 H27A 111.1
C35 C36 H27A 111.1
N9 C36 H27B 111.1
C35 C36 H27B 111.1
H27A C36 H27B 109.1
C29 C30 C25 119.9(5)
C29 C30 H23 123(3)
C25 C30 H23 116(3)
N12 C48 C47 102.2(4)
N12 C48 H36B 113(3)
C47 C48 H36B 112(3)
N12 C48 H36A 114(4)
C47 C48 H36A 107(4)
H36B C48 H36A 109(5)
N2 C8 N3 116.0(4)
N2 C8 S1 126.1(4)
N3 C8 S1 117.9(3)
C40 C41 C42 120.8(6)
C40 C41 H31 126(3)
C42 C41 H31 113(3)
C13 C14 C15 119.3(5)
C13 C14 H10 118(2)
C15 C14 H10 122(2)
C17 C18 C13 119.8(5)
C17 C18 H14 123(2)
C13 C18 H14 117(2)
N5 C20 N6 116.8(4)
N5 C20 S2 125.3(4)
N6 C20 S2 117.8(4)
C28 C29 C30 122.0(5)
C28 C29 H22 118(4)
C30 C29 H22 120(4)
C39 C38 C37 121.2(6)
C39 C38 H28 118(3)
C37 C38 H28 121(3)
C1 C5 C4 121.9(5)
C1 C5 H5 126(3)
C4 C5 H5 112(3)
C2 C6 C1 120.6(6)
C2 C6 H1 118(4)
C1 C6 H1 121(4)
N6 C24 C23 102.3(5)
N6 C24 H18B 113(3)
C23 C24 H18B 114(3)
N6 C24 H18A 116(3)
C23 C24 H18A 122(3)
H18B C24 H18A 90(4)
N6 C21 C22 103.1(5)
N6 C21 H15A 109(3)
C22 C21 H15A 111(3)
N6 C21 H15B 95(3)
C22 C21 H15B 121(3)
H15A C21 H15B 114(4)
C29 C28 C27 118.6(5)
C29 C28 H21 119(3)
C27 C28 H21 122(3)
C26 C27 C28 120.6(6)
C26 C27 H20 122(4)
C28 C27 H20 118(4)
C41 C40 C39 120.5(6)
C41 C40 H30 119(3)
C39 C40 H30 121(3)
C15 C16 C17 119.9(6)
C15 C16 H12 127(3)
C17 C16 H12 113(3)
N9 C33 C34 103.0(5)
N9 C33 H24A 106(3)
C34 C33 H24A 122(4)
N9 C33 H24B 108(4)
C34 C33 H24B 111(4)
H24A C33 H24B 106(5)
C40 C39 C38 119.3(6)
C40 C39 H29 127(3)
C38 C39 H29 114(3)
C6 C2 C3 121.2(6)
C6 C2 H2 119(4)
C3 C2 H2 120(4)
C34 C35 C36 107.4(5)
C34 C35 H26B 110.2
C36 C35 H26B 110.2
C34 C35 H26A 110.2
C36 C35 H26A 110.2
H26B C35 H26A 108.5
C46 C47 C48 106.4(5)
C46 C47 H35A 110.4
C48 C47 H35A 110.4
C46 C47 H35B 110.4
C48 C47 H35B 110.4
H35A C47 H35B 108.6
C16 C17 C18 120.3(5)
C16 C17 H13 122(3)
C18 C17 H13 118(3)
N3 C12 C11 103.0(5)
N3 C12 H9A 108(3)
C11 C12 H9A 120(3)
N3 C12 H9B 114(4)
C11 C12 H9B 114(4)
H9A C12 H9B 97(5)
C47 C46 C45 107.3(5)
C47 C46 H34B 110.3
C45 C46 H34B 110.3
C47 C46 H34A 110.3
C45 C46 H34A 110.3
H34B C46 H34A 108.5
C24 C23 C22 103.4(5)
C24 C23 H17B 111(5)
C22 C23 H17B 114(6)
C24 C23 H17A 113(3)
C22 C23 H17A 106(3)
H17B C23 H17A 109(6)
C35 C34 C33 105.7(6)
C35 C34 H25A 110.6
C33 C34 H25A 110.6
C35 C34 H25B 110.6
C33 C34 H25B 110.6
H25A C34 H25B 108.7
C23 C22 C21 103.9(5)
C23 C22 H16B 111.0
C21 C22 H16B 111.0
C23 C22 H16A 111.0
C21 C22 H16A 111.0
H16B C22 H16A 109.0
N3 C9 C10 103.1(5)
N3 C9 H6A 112(3)
C10 C9 H6A 119(3)
N3 C9 H6B 106(5)
C10 C9 H6B 107(4)
H6A C9 H6B 109(5)
C11 C10 C9 106.7(6)
C11 C10 H7A 110.4
C9 C10 H7A 110.4
C11 C10 H7B 110.4
C9 C10 H7B 110.4
H7A C10 H7B 108.6
C10 C11 C12 105.1(6)
C10 C11 H8B 110.7
C12 C11 H8B 110.7
C10 C11 H8A 110.7
C12 C11 H8A 110.7
H8B C11 H8A 108.8
Cl2 C49 Cl1 121.7(6)
Cl2 C49 H38 119(4)
Cl1 C49 H38 95(3)
Cl2 C49 H290 70.8(17)
Cl1 C49 H290 121(2)
H38 C49 H290 132(4)

loop_
_geom_bond_atom_site_label_1
_geom_bond_atom_site_label_2
_geom_bond_distance
Cu2 N10 1.957(3)
Cu2 N7 1.964(3)
Cu2 S4 2.2359(13)
Cu2 S3 2.2478(13)
Cu1 N1 1.949(4)
Cu1 N4 1.951(4)
Cu1 S2 2.2222(14)
Cu1 S1 2.2273(15)
S4 C44 1.748(4)
S3 C32 1.754(4)
S1 C8 1.750(5)
S2 C20 1.763(5)
Cl1 C49 1.640(11)
Cl2 C49 1.582(11)
Cl2 H290 1.60(3)
N12 C44 1.329(5)
N12 C45 1.461(6)
N12 C48 1.463(6)
C3 C2 1.364(9)
C3 C4 1.397(8)
C3 H3 0.92(5)
N8 C32 1.325(5)
N8 N7 1.372(5)
N9 C32 1.339(5)
N9 C36 1.473(5)
N9 C33 1.479(7)
N11 C44 1.349(5)
N11 N10 1.361(5)
C31 N7 1.302(5)
C31 C25 1.480(5)
C31 C43 1.493(6)
N2 C8 1.328(5)
N2 N1 1.357(5)
N10 C43 1.310(5)
C43 C37 1.477(6)
N6 C20 1.340(6)
N6 C21 1.453(7)
N6 C24 1.480(6)
N1 C7 1.320(5)
N3 C8 1.348(6)
N3 C9 1.457(7)
N3 C12 1.469(7)
N5 C20 1.332(6)
N5 N4 1.356(5)
C25 C26 1.382(6)
C25 C30 1.388(6)
C19 N4 1.319(5)
C19 C7 1.473(6)
C19 C13 1.475(6)
C7 C1 1.484(6)
C37 C42 1.385(6)
C37 C38 1.390(7)
C26 C27 1.379(7)
C26 H19 1.02(4)
C13 C14 1.384(6)
C13 C18 1.403(6)
C42 C41 1.387(8)
C42 H32 0.87(4)
C1 C5 1.370(6)
C1 C6 1.390(7)
C4 C5 1.371(7)
C4 H4 0.9300
C45 C46 1.496(7)
C45 H33A 0.96(5)
C45 H33B 0.78(5)
C15 C16 1.362(8)
C15 C14 1.392(7)
C15 H11 0.75(5)
C36 C35 1.490(7)
C36 H27A 0.9700
C36 H27B 0.9700
C30 C29 1.374(7)
C30 H23 0.94(4)
C48 C47 1.496(8)
C48 H36B 0.84(4)
C48 H36A 0.92(6)
C41 C40 1.366(9)
C41 H31 0.91(4)
C14 H10 1.10(4)
C18 C17 1.392(7)
C18 H14 0.97(4)
C29 C28 1.346(8)
C29 H22 0.86(5)
C38 C39 1.382(8)
C38 H28 0.86(4)
C5 H5 0.90(4)
C6 C2 1.359(8)
C6 H1 0.77(5)
C24 C23 1.511(9)
C24 H18B 0.98(5)
C24 H18A 1.00(5)
C21 C22 1.523(7)
C21 H15A 0.85(5)
C21 H15B 1.07(5)
C28 C27 1.396(8)
C28 H21 0.87(5)
C27 H20 0.77(5)
C40 C39 1.365(9)
C40 H30 0.99(5)
C16 C17 1.369(8)
C16 H12 1.06(6)
C33 C34 1.508(8)
C33 H24A 0.99(6)
C33 H24B 0.91(6)
C39 H29 1.04(5)
C2 H2 0.87(6)
C35 C34 1.461(8)
C35 H26B 0.9700
C35 H26A 0.9700
C47 C46 1.449(7)
C47 H35A 0.9700
C47 H35B 0.9700
C17 H13 0.87(4)
C12 C11 1.487(9)
C12 H9A 0.97(5)
C12 H9B 0.88(6)
C46 H34B 0.9700
C46 H34A 0.9700
C23 C22 1.513(9)
C23 H17B 0.79(7)
C23 H17A 1.15(7)
C34 H25A 0.9700
C34 H25B 0.9700
C22 H16B 0.9700
C22 H16A 0.9700
C9 C10 1.502(8)
C9 H6A 0.90(5)
C9 H6B 0.89(6)
C10 C11 1.458(9)
C10 H7A 0.9700
C10 H7B 0.9700
C11 H8B 0.9700
C11 H8A 0.9700
C49 H38 0.76(4)
C49 H290 1.093(17)

loop_
_geom_torsion_atom_site_label_1
_geom_torsion_atom_site_label_2
_geom_torsion_atom_site_label_3
_geom_torsion_atom_site_label_4
_geom_torsion
N10 Cu2 S4 C44 -1.81(18)
N7 Cu2 S4 C44 -37.5(4)
S3 Cu2 S4 C44 175.71(15)
N10 Cu2 S3 C32 -20.0(5)
N7 Cu2 S3 C32 -0.90(19)
S4 Cu2 S3 C32 170.17(16)
N1 Cu1 S1 C8 -0.4(2)
N4 Cu1 S1 C8 -25.5(5)
S2 Cu1 S1 C8 172.95(17)
N1 Cu1 S2 C20 -33.9(5)
N4 Cu1 S2 C20 -2.70(19)
S1 Cu1 S2 C20 172.90(16)
C44 N11 N10 C43 166.8(4)
C44 N11 N10 Cu2 -0.3(5)
N7 Cu2 N10 C43 4.3(3)
S4 Cu2 N10 C43 -166.1(3)
S3 Cu2 N10 C43 23.6(7)
N7 Cu2 N10 N11 172.0(4)
S4 Cu2 N10 N11 1.6(3)
S3 Cu2 N10 N11 -168.7(3)
C25 C31 N7 N8 -0.9(7)
C43 C31 N7 N8 -178.8(4)
C25 C31 N7 Cu2 173.0(3)
C43 C31 N7 Cu2 -4.9(5)
C32 N8 N7 C31 176.3(4)
C32 N8 N7 Cu2 2.8(5)
N10 Cu2 N7 C31 0.7(3)
S4 Cu2 N7 C31 36.7(6)
S3 Cu2 N7 C31 -174.7(3)
N10 Cu2 N7 N8 174.5(4)
S4 Cu2 N7 N8 -149.4(3)
S3 Cu2 N7 N8 -0.9(3)
N11 N10 C43 C37 -2.0(7)
Cu2 N10 C43 C37 166.0(3)
N11 N10 C43 C31 -175.9(4)
Cu2 N10 C43 C31 -7.9(5)
N7 C31 C43 N10 8.4(6)
C25 C31 C43 N10 -169.6(4)
N7 C31 C43 C37 -165.6(4)
C25 C31 C43 C37 16.5(6)
C8 N2 N1 C7 172.2(4)
C8 N2 N1 Cu1 0.5(5)
N4 Cu1 N1 C7 1.9(3)
S2 Cu1 N1 C7 33.3(7)
S1 Cu1 N1 C7 -172.2(3)
N4 Cu1 N1 N2 174.1(4)
S2 Cu1 N1 N2 -154.5(3)
S1 Cu1 N1 N2 0.0(3)
C45 N12 C44 N11 -3.1(7)
C48 N12 C44 N11 169.5(5)
C45 N12 C44 S4 178.4(4)
C48 N12 C44 S4 -9.1(7)
N10 N11 C44 N12 179.7(4)
N10 N11 C44 S4 -1.9(6)
Cu2 S4 C44 N12 -179.0(3)
Cu2 S4 C44 N11 2.6(4)
N7 N8 C32 N9 178.4(4)
N7 N8 C32 S3 -4.1(6)
C36 N9 C32 N8 -178.6(4)
C33 N9 C32 N8 -4.1(8)
C36 N9 C32 S3 3.6(7)
C33 N9 C32 S3 178.1(5)
Cu2 S3 C32 N8 3.1(4)
Cu2 S3 C32 N9 -179.4(4)
N7 C31 C25 C26 45.4(7)
C43 C31 C25 C26 -136.9(5)
N7 C31 C25 C30 -135.3(5)
C43 C31 C25 C30 42.4(6)
N2 N1 C7 C19 -177.4(4)
Cu1 N1 C7 C19 -5.0(5)
N2 N1 C7 C1 1.6(7)
Cu1 N1 C7 C1 174.0(3)
N4 C19 C7 N1 6.7(6)
C13 C19 C7 N1 -170.2(4)
N4 C19 C7 C1 -172.3(4)
C13 C19 C7 C1 10.8(7)
N10 C43 C37 C42 51.3(6)
C31 C43 C37 C42 -135.3(4)
N10 C43 C37 C38 -128.7(5)
C31 C43 C37 C38 44.6(6)
C30 C25 C26 C27 -1.7(7)
C31 C25 C26 C27 177.6(5)
N4 C19 C13 C14 -125.1(5)
C7 C19 C13 C14 51.4(6)
N4 C19 C13 C18 55.3(7)
C7 C19 C13 C18 -128.2(5)
C7 C19 N4 N5 -177.6(4)
C13 C19 N4 N5 -0.8(7)
C7 C19 N4 Cu1 -5.1(5)
C13 C19 N4 Cu1 171.6(3)
C20 N5 N4 C19 172.2(4)
C20 N5 N4 Cu1 0.4(5)
N1 Cu1 N4 C19 2.0(3)
S2 Cu1 N4 C19 -170.3(3)
S1 Cu1 N4 C19 27.4(7)
N1 Cu1 N4 N5 174.2(4)
S2 Cu1 N4 N5 1.9(3)
S1 Cu1 N4 N5 -160.5(4)
C38 C37 C42 C41 -1.5(7)
C43 C37 C42 C41 178.4(4)
N1 C7 C1 C5 -127.0(5)
C19 C7 C1 C5 51.9(6)
N1 C7 C1 C6 51.6(7)
C19 C7 C1 C6 -129.5(5)
C2 C3 C4 C5 0.3(9)
C44 N12 C45 C46 178.5(5)
C48 N12 C45 C46 5.0(7)
C32 N9 C36 C35 168.4(5)
C33 N9 C36 C35 -6.6(7)
C26 C25 C30 C29 -0.1(7)
C31 C25 C30 C29 -179.4(5)
C44 N12 C48 C47 165.6(5)
C45 N12 C48 C47 -21.1(7)
N1 N2 C8 N3 -179.9(4)
N1 N2 C8 S1 -1.0(6)
C9 N3 C8 N2 -2.9(8)
C12 N3 C8 N2 171.0(6)
C9 N3 C8 S1 178.1(5)
C12 N3 C8 S1 -8.0(8)
Cu1 S1 C8 N2 0.9(5)
Cu1 S1 C8 N3 179.8(4)
C37 C42 C41 C40 2.6(8)
C18 C13 C14 C15 0.5(7)
C19 C13 C14 C15 -179.2(5)
C16 C15 C14 C13 0.0(9)
C14 C13 C18 C17 -1.6(7)
C19 C13 C18 C17 178.0(5)
N4 N5 C20 N6 175.1(4)
N4 N5 C20 S2 -3.7(6)
C21 N6 C20 N5 -10.7(7)
C24 N6 C20 N5 179.0(5)
C21 N6 C20 S2 168.2(4)
C24 N6 C20 S2 -2.1(7)
Cu1 S2 C20 N5 4.5(4)
Cu1 S2 C20 N6 -174.3(3)
C25 C30 C29 C28 0.7(9)
C42 C37 C38 C39 -0.6(7)
C43 C37 C38 C39 179.5(5)
C6 C1 C5 C4 0.7(7)
C7 C1 C5 C4 179.3(4)
C3 C4 C5 C1 0.5(8)
C5 C1 C6 C2 -2.8(8)
C7 C1 C6 C2 178.6(5)
C20 N6 C24 C23 -172.9(5)
C21 N6 C24 C23 16.0(7)
C20 N6 C21 C22 -163.5(5)
C24 N6 C21 C22 7.9(7)
C30 C29 C28 C27 0.5(10)
C25 C26 C27 C28 3.0(9)
C29 C28 C27 C26 -2.3(10)
C42 C41 C40 C39 -1.6(9)
C14 C15 C16 C17 0.6(9)
C32 N9 C33 C34 173.2(6)
C36 N9 C33 C34 -11.6(8)
C41 C40 C39 C38 -0.5(9)
C37 C38 C39 C40 1.6(8)
C1 C6 C2 C3 3.7(10)
C4 C3 C2 C6 -2.4(10)
N9 C36 C35 C34 23.2(8)
N12 C48 C47 C46 29.4(7)
C15 C16 C17 C18 -1.7(9)
C13 C18 C17 C16 2.3(9)
C8 N3 C12 C11 -157.4(6)
C9 N3 C12 C11 17.0(8)
C48 C47 C46 C45 -27.7(8)
N12 C45 C46 C47 14.1(7)
N6 C24 C23 C22 -33.3(7)
C36 C35 C34 C33 -31.1(9)
N9 C33 C34 C35 25.6(9)
C24 C23 C22 C21 39.1(7)
N6 C21 C22 C23 -28.7(7)
C8 N3 C9 C10 177.2(5)
C12 N3 C9 C10 2.6(8)
N3 C9 C10 C11 -21.9(8)
C9 C10 C11 C12 33.1(9)
N3 C12 C11 C10 -30.2(8)
